data_7051087
loop_
_publ_author_name
'Grepioni, Fabrizia'
'Gladiali, Serafino'
'Scaccianoce, Laura'
'Ribeiro, Paulinha'
'Braga, Dario'

_publ_section_title
;
 Crystal engineering of chiral superstructures based on
 (R)-(+)-1,1'-bi-2-naphthol and the alkali derivatives of racemic
 (R,S)-1,1'-bi-2-naphthol
;
_journal_issue 5
_journal_name_full 'New Journal of Chemistry'
_journal_page_first 690
_journal_paper_doi 10.1039/b009665m
_journal_volume 25
_journal_year 2001
_chemical_formula_sum 'C40 H30 Co O3'
_chemical_formula_weight 617.57
_chemical_name_systematic
; 
? 
;
_space_group_IT_number 96
_symmetry_cell_setting tetragonal
_symmetry_space_group_name_Hall 'P 4nw 2abw'
_symmetry_space_group_name_H-M 'P 43 21 2'
_atom_sites_solution_hydrogens geom
_atom_sites_solution_primary direct
_atom_sites_solution_secondary difmap
_audit_creation_method SHELXL-97
_cell_angle_alpha 90.00
_cell_angle_beta 90.00
_cell_angle_gamma 90.00
_cell_formula_units_Z 8
_cell_length_a 13.2613(4)
_cell_length_b 13.2613(4)
_cell_length_c 33.4406(15)
_cell_measurement_temperature 293(2)
_cell_volume 5880.9(4)
_computing_structure_refinement 'SHELXL-97 (Sheldrick, 1997)'
_computing_structure_solution 'SHELXS-97 (Sheldrick, 1990)'
_diffrn_ambient_temperature 293(2)
_diffrn_measured_fraction_theta_full 0.962
_diffrn_measured_fraction_theta_max 0.962
_diffrn_radiation_monochromator graphite
_diffrn_radiation_source 'fine-focus sealed tube'
_diffrn_radiation_type MoK\a
_diffrn_radiation_wavelength 0.71073
_diffrn_reflns_av_R_equivalents 0.0792
_diffrn_reflns_av_sigmaI/netI 0.0802
_diffrn_reflns_limit_h_max 20
_diffrn_reflns_limit_h_min -20
_diffrn_reflns_limit_k_max 16
_diffrn_reflns_limit_k_min -19
_diffrn_reflns_limit_l_max 51
_diffrn_reflns_limit_l_min -50
_diffrn_reflns_number 83597
_diffrn_reflns_theta_full 33.98
_diffrn_reflns_theta_max 33.98
_diffrn_reflns_theta_min 3.58
_exptl_absorpt_coefficient_mu 0.624
_exptl_absorpt_correction_T_max 1.00
_exptl_absorpt_correction_T_min 0.78
_exptl_absorpt_correction_type psi-scan
_exptl_crystal_colour Red
_exptl_crystal_density_diffrn 1.395
_exptl_crystal_density_method 'not measured'
_exptl_crystal_description Block
_exptl_crystal_F_000 2568
_refine_diff_density_max 0.147
_refine_diff_density_min -0.219
_refine_diff_density_rms 0.033
_refine_ls_abs_structure_details 'Flack H D (1983), Acta Cryst. A39, 876-881'
_refine_ls_abs_structure_Flack -0.006(9)
_refine_ls_extinction_method none
_refine_ls_goodness_of_fit_ref 0.812
_refine_ls_hydrogen_treatment mixed
_refine_ls_matrix_type full
_refine_ls_number_parameters 405
_refine_ls_number_reflns 11365
_refine_ls_number_restraints 0
_refine_ls_restrained_S_all 0.812
_refine_ls_R_factor_all 0.1186
_refine_ls_R_factor_gt 0.0331
_refine_ls_shift/su_max 0.009
_refine_ls_shift/su_mean 0.002
_refine_ls_structure_factor_coef Fsqd
_refine_ls_weighting_details 'calc w=1/[\s^2^(Fo^2^)+(0.0340P)^2^+0.0000P] where P=(Fo^2^+2Fc^2^)/3'
_refine_ls_weighting_scheme calc
_refine_ls_wR_factor_gt 0.0625
_refine_ls_wR_factor_ref 0.0750
_reflns_number_gt 5210
_reflns_number_total 11365
_reflns_threshold_expression >2sigma(I)
_cod_data_source_file b009665m.txt
_cod_data_source_block 2
_cod_depositor_comments
;
The following automatic conversions were performed:
'_symmetry_cell_setting' value 'Tetragonal' changed to 'tetragonal'
according to '/home/saulius/struct/CIF-dictionaries/cif_core.dic'
dictionary named 'cif_core.dic' version 2.4.1 from 2010-06-29.

Automatic conversion script
Id: cif_fix_enum 1527 2010-12-29 10:47:43Z saulius 
;
_cod_original_sg_symbol_H-M P4(3)2(1)2
_cod_database_code 7051087

loop_
_symmetry_equiv_pos_as_xyz
'x, y, z'
'-x, -y, z+1/2'
'-y+1/2, x+1/2, z+3/4'
'y+1/2, -x+1/2, z+1/4'
'-x+1/2, y+1/2, -z+3/4'
'x+1/2, -y+1/2, -z+1/4'
'y, x, -z'
'-y, -x, -z+1/2'

loop_
_atom_site_label
_atom_site_type_symbol
_atom_site_fract_x
_atom_site_fract_y
_atom_site_fract_z
_atom_site_U_iso_or_equiv
_atom_site_adp_type
_atom_site_occupancy
_atom_site_symmetry_multiplicity
_atom_site_calc_flag
_atom_site_refinement_flags
_atom_site_disorder_assembly
_atom_site_disorder_group
Co1 Co 0.840088(18) 0.145915(16) 0.117920(6) 0.05162(7) Uani 1 1 d . . .
C1 C 0.94917(16) 0.06534(19) 0.09050(6) 0.0813(7) Uani 1 1 d . . .
H1 H 0.9406 0.0239 0.0683 0.098 Uiso 1 1 calc R . .
C2 C 0.97257(14) 0.1686(2) 0.08957(6) 0.0784(6) Uani 1 1 d . . .
H2 H 0.9822 0.2076 0.0668 0.094 Uiso 1 1 calc R . .
C3 C 0.97876(14) 0.20253(16) 0.12959(7) 0.0730(6) Uani 1 1 d . . .
H3 H 0.9929 0.2679 0.1379 0.088 Uiso 1 1 calc R . .
C4 C 0.95975(15) 0.11994(16) 0.15439(6) 0.0712(6) Uani 1 1 d . . .
H4 H 0.9597 0.1211 0.1822 0.085 Uiso 1 1 calc R . .
C5 C 0.94087(17) 0.03542(16) 0.13065(7) 0.0803(6) Uani 1 1 d . . .
H5 H 0.9256 -0.0290 0.1398 0.096 Uiso 1 1 calc R . .
C6 C 0.73435(14) 0.21585(17) 0.08426(6) 0.0702(6) Uani 1 1 d . . .
H6 H 0.7456 0.2499 0.0604 0.084 Uiso 1 1 calc R . .
C7 C 0.73725(13) 0.25841(14) 0.12278(6) 0.0638(5) Uani 1 1 d . . .
H7 H 0.7504 0.3256 0.1289 0.077 Uiso 1 1 calc R . .
C8 C 0.71670(14) 0.18127(15) 0.15043(5) 0.0626(5) Uani 1 1 d . . .
H8 H 0.7144 0.1883 0.1781 0.075 Uiso 1 1 calc R . .
C9 C 0.70038(15) 0.09215(14) 0.12910(6) 0.0690(5) Uani 1 1 d . . .
H9 H 0.6848 0.0296 0.1400 0.083 Uiso 1 1 calc R . .
C10 C 0.71165(15) 0.11367(17) 0.08824(6) 0.0716(6) Uani 1 1 d . . .
H10 H 0.7051 0.0677 0.0674 0.086 Uiso 1 1 calc R . .
C11 C 0.91783(14) 0.26761(12) -0.01025(4) 0.0477(4) Uani 1 1 d . . .
C12 C 1.00519(15) 0.21442(14) -0.02299(5) 0.0593(5) Uani 1 1 d . . .
H12 H 0.9991 0.1476 -0.0311 0.071 Uiso 1 1 calc R . .
C13 C 1.09652(16) 0.25861(14) -0.02353(5) 0.0644(5) Uani 1 1 d . . .
H13 H 1.1522 0.2215 -0.0318 0.077 Uiso 1 1 calc R . .
C14 C 1.10991(14) 0.36102(15) -0.01173(5) 0.0577(5) Uani 1 1 d . . .
C15 C 1.20475(15) 0.40907(19) -0.01316(6) 0.0765(6) Uani 1 1 d . . .
H15 H 1.2610 0.3729 -0.0215 0.092 Uiso 1 1 calc R . .
C16 C 1.21526(16) 0.50724(18) -0.00249(7) 0.0826(6) Uani 1 1 d . . .
H16 H 1.2787 0.5371 -0.0028 0.099 Uiso 1 1 calc R . .
C17 C 1.13138(15) 0.56341(15) 0.00898(6) 0.0690(5) Uani 1 1 d . . .
H17 H 1.1387 0.6313 0.0153 0.083 Uiso 1 1 calc R . .
C18 C 1.03841(14) 0.51930(13) 0.01095(5) 0.0558(5) Uani 1 1 d . . .
H18 H 0.9831 0.5580 0.0185 0.067 Uiso 1 1 calc R . .
C19 C 1.02423(12) 0.41561(12) 0.00165(5) 0.0467(4) Uani 1 1 d . . .
C20 C 0.92804(12) 0.36594(11) 0.00423(4) 0.0432(4) Uani 1 1 d . . .
C21 C 0.84262(13) 0.46189(10) 0.06094(4) 0.0450(4) Uani 1 1 d . . .
C22 C 0.74966(12) 0.42623(12) 0.00030(5) 0.0500(4) Uani 1 1 d . . .
C23 C 0.66822(15) 0.48271(13) 0.01510(6) 0.0637(5) Uani 1 1 d . . .
H23 H 0.6099 0.4889 -0.0001 0.076 Uiso 1 1 calc R . .
C24 C 0.67366(16) 0.52841(13) 0.05139(6) 0.0698(5) Uani 1 1 d . . .
H24 H 0.6199 0.5675 0.0603 0.084 Uiso 1 1 calc R . .
C25 C 0.75931(14) 0.51756(12) 0.07569(5) 0.0560(5) Uani 1 1 d . . .
C26 C 0.76433(17) 0.55787(13) 0.11499(6) 0.0704(6) Uani 1 1 d . . .
H26 H 0.7098 0.5944 0.1248 0.084 Uiso 1 1 calc R . .
C27 C 0.8466(2) 0.54447(14) 0.13863(6) 0.0747(6) Uani 1 1 d . . .
H27 H 0.8489 0.5730 0.1640 0.090 Uiso 1 1 calc R . .
C28 C 0.92710(16) 0.48790(14) 0.12454(5) 0.0654(5) Uani 1 1 d . . .
H28 H 0.9827 0.4770 0.1409 0.078 Uiso 1 1 calc R . .
C29 C 0.92557(14) 0.44807(12) 0.08691(4) 0.0518(4) Uani 1 1 d . . .
H29 H 0.9807 0.4108 0.0781 0.062 Uiso 1 1 calc R . .
C30 C 0.83882(12) 0.41919(10) 0.02131(4) 0.0416(3) Uani 1 1 d . . .
C31 C 0.82145(11) -0.03305(11) -0.02889(4) 0.0403(3) Uani 1 1 d . . .
C32 C 0.83637(10) -0.13400(10) -0.02068(4) 0.0366(3) Uani 1 1 d . . .
C33 C 0.83022(10) -0.20622(11) -0.05169(4) 0.0386(3) Uani 1 1 d . . .
C34 C 0.84346(12) -0.31068(11) -0.04447(5) 0.0479(4) Uani 1 1 d . . .
H34 H 0.8512 -0.3334 -0.0183 0.057 Uiso 1 1 calc R . .
C35 C 0.84503(13) -0.37851(12) -0.07512(5) 0.0569(4) Uani 1 1 d . . .
H35 H 0.8543 -0.4467 -0.0698 0.068 Uiso 1 1 calc R . .
C36 C 0.83268(12) -0.34578(14) -0.11448(5) 0.0582(4) Uani 1 1 d . . .
H36 H 0.8367 -0.3920 -0.1353 0.070 Uiso 1 1 calc R . .
C37 C 0.81491(12) -0.24752(13) -0.12262(5) 0.0555(4) Uani 1 1 d . . .
H37 H 0.8046 -0.2277 -0.1490 0.067 Uiso 1 1 calc R . .
C38 C 0.81166(11) -0.17371(12) -0.09167(4) 0.0447(4) Uani 1 1 d . . .
C39 C 0.79463(12) -0.07083(13) -0.09857(5) 0.0490(4) Uani 1 1 d . . .
H39 H 0.7796 -0.0491 -0.1243 0.059 Uiso 1 1 calc R . .
C40 C 0.79954(12) -0.00201(12) -0.06838(4) 0.0461(4) Uani 1 1 d . . .
H40 H 0.7884 0.0659 -0.0738 0.055 Uiso 1 1 calc R . .
O1 O 0.82879(10) 0.22280(8) -0.01262(3) 0.0557(3) Uani 1 1 d . . .
O2 O 0.73521(10) 0.37910(10) -0.03555(4) 0.0634(4) Uani 1 1 d . . .
O3 O 0.82791(9) 0.03347(9) 0.00158(3) 0.0525(3) Uani 1 1 d . . .
H101 H 0.8346(13) 0.0933(15) -0.0062(5) 0.067(6) Uiso 1 1 d . . .
H100 H 0.7660(14) 0.3197(15) -0.0312(6) 0.072(6) Uiso 1 1 d . . .

loop_
_atom_site_aniso_label
_atom_site_aniso_U_11
_atom_site_aniso_U_22
_atom_site_aniso_U_33
_atom_site_aniso_U_23
_atom_site_aniso_U_13
_atom_site_aniso_U_12
Co1 0.05697(15) 0.05113(14) 0.04675(11) -0.00521(10) -0.00487(10) 0.00086(11)
C1 0.0747(15) 0.0972(18) 0.0721(14) -0.0317(13) -0.0106(11) 0.0238(13)
C2 0.0537(12) 0.114(2) 0.0675(13) 0.0033(13) 0.0039(10) 0.0103(12)
C3 0.0554(12) 0.0704(13) 0.0931(16) -0.0100(13) -0.0147(11) 0.0006(10)
C4 0.0776(14) 0.0757(15) 0.0602(12) -0.0115(11) -0.0211(10) 0.0164(11)
C5 0.0926(16) 0.0635(13) 0.0849(15) -0.0126(12) -0.0250(13) 0.0201(11)
C6 0.0581(12) 0.0917(17) 0.0609(12) 0.0207(11) -0.0054(9) 0.0017(11)
C7 0.0559(12) 0.0503(11) 0.0852(14) -0.0011(10) 0.0005(10) 0.0011(8)
C8 0.0654(12) 0.0699(13) 0.0524(10) -0.0090(9) 0.0072(9) -0.0027(10)
C9 0.0678(12) 0.0540(11) 0.0852(15) 0.0028(11) 0.0029(11) -0.0120(9)
C10 0.0602(12) 0.0892(16) 0.0653(13) -0.0214(11) -0.0100(10) -0.0076(11)
C11 0.0634(12) 0.0450(10) 0.0347(8) 0.0036(7) 0.0057(7) 0.0126(8)
C12 0.0829(15) 0.0457(11) 0.0495(10) -0.0012(8) 0.0128(9) 0.0142(10)
C13 0.0754(14) 0.0641(13) 0.0539(11) 0.0033(9) 0.0218(10) 0.0283(11)
C14 0.0625(12) 0.0643(12) 0.0462(10) 0.0097(8) 0.0127(8) 0.0123(9)
C15 0.0628(14) 0.0856(16) 0.0812(15) 0.0131(12) 0.0262(11) 0.0129(11)
C16 0.0600(13) 0.0923(18) 0.0955(16) 0.0114(14) 0.0209(12) -0.0103(11)
C17 0.0701(14) 0.0618(12) 0.0751(13) 0.0094(10) 0.0113(10) -0.0097(10)
C18 0.0629(12) 0.0523(11) 0.0521(11) 0.0077(8) 0.0084(9) 0.0035(9)
C19 0.0576(10) 0.0454(9) 0.0370(8) 0.0067(7) 0.0072(8) 0.0081(8)
C20 0.0554(10) 0.0421(9) 0.0321(7) 0.0032(7) 0.0044(7) 0.0075(7)
C21 0.0597(10) 0.0320(8) 0.0431(8) 0.0000(6) 0.0118(8) -0.0018(7)
C22 0.0627(11) 0.0370(9) 0.0504(9) 0.0037(8) 0.0002(9) 0.0055(8)
C23 0.0534(11) 0.0543(11) 0.0834(14) 0.0021(10) -0.0013(10) 0.0149(9)
C24 0.0640(13) 0.0493(11) 0.0960(15) -0.0075(10) 0.0217(11) 0.0154(9)
C25 0.0662(12) 0.0366(9) 0.0652(11) -0.0065(8) 0.0213(10) -0.0003(8)
C26 0.0894(16) 0.0445(11) 0.0772(13) -0.0192(10) 0.0393(12) -0.0077(9)
C27 0.1098(18) 0.0620(12) 0.0524(11) -0.0160(9) 0.0233(13) -0.0239(13)
C28 0.0912(14) 0.0597(11) 0.0451(10) -0.0096(8) 0.0036(10) -0.0204(11)
C29 0.0665(11) 0.0456(10) 0.0433(9) -0.0044(7) 0.0069(8) -0.0041(8)
C30 0.0500(9) 0.0326(8) 0.0423(8) 0.0015(6) 0.0050(7) 0.0057(7)
C31 0.0400(9) 0.0444(9) 0.0366(8) 0.0012(7) -0.0028(6) 0.0072(7)
C32 0.0350(8) 0.0385(8) 0.0362(7) 0.0034(6) -0.0035(6) 0.0036(6)
C33 0.0337(8) 0.0421(8) 0.0401(8) -0.0017(6) -0.0038(6) 0.0015(6)
C34 0.0498(10) 0.0444(9) 0.0494(9) 0.0008(7) -0.0055(8) -0.0009(8)
C35 0.0549(10) 0.0422(9) 0.0736(12) -0.0108(8) -0.0082(9) -0.0045(8)
C36 0.0511(10) 0.0597(11) 0.0636(11) -0.0247(9) -0.0132(8) -0.0018(9)
C37 0.0522(10) 0.0702(12) 0.0440(9) -0.0114(8) -0.0147(8) -0.0010(8)
C38 0.0388(8) 0.0550(10) 0.0403(8) -0.0053(7) -0.0099(6) 0.0027(7)
C39 0.0486(10) 0.0583(11) 0.0400(9) 0.0085(8) -0.0125(7) 0.0077(8)
C40 0.0521(10) 0.0427(9) 0.0436(9) 0.0057(7) -0.0083(7) 0.0097(7)
O1 0.0714(9) 0.0403(6) 0.0555(7) -0.0040(5) -0.0009(6) 0.0051(6)
O2 0.0799(9) 0.0535(8) 0.0567(8) -0.0026(6) -0.0176(6) 0.0125(7)
O3 0.0811(9) 0.0368(6) 0.0397(6) -0.0015(5) -0.0047(6) 0.0055(6)

loop_
_atom_type_symbol
_atom_type_description
_atom_type_scat_dispersion_real
_atom_type_scat_dispersion_imag
_atom_type_scat_source
C C 0.0033 0.0016 'International Tables Vol C Tables 4.2.6.8 and 6.1.1.4'
H H 0.0000 0.0000 'International Tables Vol C Tables 4.2.6.8 and 6.1.1.4'
O O 0.0106 0.0060 'International Tables Vol C Tables 4.2.6.8 and 6.1.1.4'
Co Co 0.3494 0.9721 'International Tables Vol C Tables 4.2.6.8 and 6.1.1.4'

loop_
_geom_angle_atom_site_label_1
_geom_angle_atom_site_label_2
_geom_angle_atom_site_label_3
_geom_angle
_geom_angle_site_symmetry_1
_geom_angle_site_symmetry_3
_geom_angle_publ_flag
C10 Co1 C1 105.63(9) . . ?
C10 Co1 C2 122.37(9) . . ?
C1 Co1 C2 40.72(10) . . ?
C10 Co1 C8 68.29(8) . . ?
C1 Co1 C8 161.43(10) . . ?
C2 Co1 C8 157.39(9) . . ?
C10 Co1 C9 40.70(8) . . ?
C1 Co1 C9 123.67(10) . . ?
C2 Co1 C9 159.66(9) . . ?
C8 Co1 C9 40.47(7) . . ?
C10 Co1 C6 40.38(8) . . ?
C1 Co1 C6 119.12(8) . . ?
C2 Co1 C6 105.87(8) . . ?
C8 Co1 C6 68.38(8) . . ?
C9 Co1 C6 68.23(8) . . ?
C10 Co1 C3 160.14(9) . . ?
C1 Co1 C3 68.46(9) . . ?
C2 Co1 C3 40.95(8) . . ?
C8 Co1 C3 123.10(8) . . ?
C9 Co1 C3 158.19(9) . . ?
C6 Co1 C3 124.53(8) . . ?
C10 Co1 C7 68.13(8) . . ?
C1 Co1 C7 155.20(9) . . ?
C2 Co1 C7 120.87(9) . . ?
C8 Co1 C7 40.64(7) . . ?
C9 Co1 C7 68.16(7) . . ?
C6 Co1 C7 40.64(8) . . ?
C3 Co1 C7 108.82(8) . . ?
C10 Co1 C5 120.43(9) . . ?
C1 Co1 C5 40.61(8) . . ?
C2 Co1 C5 68.47(10) . . ?
C8 Co1 C5 126.05(9) . . ?
C9 Co1 C5 108.09(10) . . ?
C6 Co1 C5 154.77(9) . . ?
C3 Co1 C5 68.21(9) . . ?
C7 Co1 C5 163.28(8) . . ?
C10 Co1 C4 156.82(9) . . ?
C1 Co1 C4 67.86(8) . . ?
C2 Co1 C4 68.13(9) . . ?
C8 Co1 C4 110.43(8) . . ?
C9 Co1 C4 123.06(9) . . ?
C6 Co1 C4 162.44(9) . . ?
C3 Co1 C4 40.30(8) . . ?
C7 Co1 C4 127.02(8) . . ?
C5 Co1 C4 40.23(8) . . ?
C5 C1 C2 108.31(19) . . ?
C5 C1 Co1 70.07(11) . . ?
C2 C1 Co1 69.66(11) . . ?
C1 C2 C3 107.55(19) . . ?
C1 C2 Co1 69.62(13) . . ?
C3 C2 Co1 69.73(11) . . ?
C4 C3 C2 107.60(19) . . ?
C4 C3 Co1 70.10(11) . . ?
C2 C3 Co1 69.33(11) . . ?
C5 C4 C3 108.91(18) . . ?
C5 C4 Co1 69.79(11) . . ?
C3 C4 Co1 69.60(11) . . ?
C4 C5 C1 107.6(2) . . ?
C4 C5 Co1 69.98(11) . . ?
C1 C5 Co1 69.32(12) . . ?
C10 C6 C7 107.96(18) . . ?
C10 C6 Co1 69.58(12) . . ?
C7 C6 Co1 69.85(11) . . ?
C8 C7 C6 107.76(17) . . ?
C8 C7 Co1 69.38(11) . . ?
C6 C7 Co1 69.50(11) . . ?
C9 C8 C7 108.04(16) . . ?
C9 C8 Co1 69.78(11) . . ?
C7 C8 Co1 69.98(10) . . ?
C8 C9 C10 107.97(17) . . ?
C8 C9 Co1 69.75(11) . . ?
C10 C9 Co1 69.54(11) . . ?
C6 C10 C9 108.26(17) . . ?
C6 C10 Co1 70.04(12) . . ?
C9 C10 Co1 69.76(11) . . ?
O1 C11 C20 121.72(14) . . ?
O1 C11 C12 119.08(15) . . ?
C20 C11 C12 119.20(17) . . ?
C13 C12 C11 121.43(17) . . ?
C12 C13 C14 121.55(17) . . ?
C15 C14 C19 119.59(18) . . ?
C15 C14 C13 122.14(18) . . ?
C19 C14 C13 118.26(17) . . ?
C16 C15 C14 121.06(19) . . ?
C15 C16 C17 120.24(19) . . ?
C18 C17 C16 120.33(19) . . ?
C17 C18 C19 121.51(17) . . ?
C14 C19 C18 117.14(16) . . ?
C14 C19 C20 119.68(15) . . ?
C18 C19 C20 123.15(15) . . ?
C11 C20 C19 119.50(14) . . ?
C11 C20 C30 119.84(14) . . ?
C19 C20 C30 120.65(13) . . ?
C29 C21 C25 117.41(14) . . ?
C29 C21 C30 122.75(14) . . ?
C25 C21 C30 119.81(16) . . ?
O2 C22 C30 122.46(15) . . ?
O2 C22 C23 116.46(16) . . ?
C30 C22 C23 121.08(16) . . ?
C24 C23 C22 120.79(19) . . ?
C23 C24 C25 120.96(17) . . ?
C24 C25 C21 118.84(16) . . ?
C24 C25 C26 122.34(18) . . ?
C21 C25 C26 118.79(18) . . ?
C27 C26 C25 121.78(18) . . ?
C26 C27 C28 119.40(17) . . ?
C29 C28 C27 120.7(2) . . ?
C28 C29 C21 121.86(18) . . ?
C22 C30 C21 118.14(14) . . ?
C22 C30 C20 121.16(13) . . ?
C21 C30 C20 120.66(14) . . ?
O3 C31 C32 118.30(13) . . ?
O3 C31 C40 121.85(14) . . ?
C32 C31 C40 119.84(14) . . ?
C31 C32 C33 120.17(13) . . ?
C31 C32 C32 118.55(13) . 7_645 ?
C33 C32 C32 121.14(13) . 7_645 ?
C32 C33 C34 122.01(13) . . ?
C32 C33 C38 119.52(13) . . ?
C34 C33 C38 118.47(13) . . ?
C35 C34 C33 121.23(15) . . ?
C34 C35 C36 120.12(16) . . ?
C37 C36 C35 120.67(16) . . ?
C36 C37 C38 121.42(16) . . ?
C39 C38 C37 123.64(14) . . ?
C39 C38 C33 118.43(13) . . ?
C37 C38 C33 117.89(15) . . ?
C40 C39 C38 121.49(14) . . ?
C39 C40 C31 120.46(15) . . ?

loop_
_geom_bond_atom_site_label_1
_geom_bond_atom_site_label_2
_geom_bond_distance
_geom_bond_site_symmetry_2
_geom_bond_publ_flag
Co1 C10 2.0172(19) . ?
Co1 C1 2.019(2) . ?
Co1 C2 2.019(2) . ?
Co1 C8 2.0198(18) . ?
Co1 C9 2.0201(19) . ?
Co1 C6 2.0232(19) . ?
Co1 C3 2.0243(18) . ?
Co1 C7 2.0277(18) . ?
Co1 C5 2.028(2) . ?
Co1 C4 2.0309(18) . ?
C1 C5 1.404(3) . ?
C1 C2 1.405(3) . ?
C2 C3 1.414(3) . ?
C3 C4 1.397(3) . ?
C4 C5 1.396(3) . ?
C6 C10 1.394(3) . ?
C6 C7 1.407(3) . ?
C7 C8 1.406(3) . ?
C8 C9 1.397(2) . ?
C9 C10 1.404(3) . ?
C11 O1 1.324(2) . ?
C11 C20 1.398(2) . ?
C11 C12 1.422(2) . ?
C12 C13 1.346(3) . ?
C13 C14 1.425(3) . ?
C14 C15 1.411(3) . ?
C14 C19 1.420(2) . ?
C15 C16 1.357(3) . ?
C16 C17 1.393(3) . ?
C17 C18 1.366(2) . ?
C18 C19 1.422(2) . ?
C19 C20 1.438(2) . ?
C20 C30 1.492(2) . ?
C21 C29 1.413(2) . ?
C21 C25 1.417(2) . ?
C21 C30 1.4422(19) . ?
C22 O2 1.366(2) . ?
C22 C30 1.379(2) . ?
C22 C23 1.404(2) . ?
C23 C24 1.358(3) . ?
C24 C25 1.404(3) . ?
C25 C26 1.420(3) . ?
C26 C27 1.359(3) . ?
C27 C28 1.387(3) . ?
C28 C29 1.365(2) . ?
C31 O3 1.3503(18) . ?
C31 C32 1.381(2) . ?
C31 C40 1.4134(19) . ?
C32 C33 1.4140(19) . ?
C32 C32 1.490(3) 7_645 ?
C33 C34 1.417(2) . ?
C33 C38 1.4264(19) . ?
C34 C35 1.364(2) . ?
C35 C36 1.396(2) . ?
C36 C37 1.352(2) . ?
C37 C38 1.425(2) . ?
C38 C39 1.402(2) . ?
C39 C40 1.362(2) . ?
